data_1564205
loop_
_publ_author_name
'Beagan, Daniel M.'
'Cabelof, Alyssa C.'
'Pink, Maren'
'Carta, Veronica'
'Gao, Xinfeng'
'Caulton, Kenneth G.'

_publ_section_title
;
 Nickel-mediated N--N bond formation and N2O liberation via nitrogen
 oxyanion reduction
;
_journal_name_full 'Chemical Science'
_journal_paper_doi 10.1039/D1SC02846D
_journal_year 2021
_chemical_formula_moiety 'C22.967 H28 Cl0.033 F2.9 N3 Ni O3.9 S0.967'
_chemical_formula_sum 'C22.97 H28 Cl0.03 F2.9 N3 Ni O3.9 S0.97'
_chemical_formula_weight 554.56
_space_group_crystal_system monoclinic
_space_group_IT_number 14
_space_group_name_Hall '-P 2yn'
_space_group_name_H-M_alt 'P 1 21/n 1'
_atom_sites_solution_hydrogens geom
_audit_creation_date 2021-02-04
_audit_creation_method
;
Olex2 1.3
(compiled 2020.11.12 svn.r5f609507 for OlexSys, GUI svn.r6226)
;
_audit_update_record
;
2021-05-11 deposited with the CCDC.	2021-07-13 downloaded from the CCDC.
;
_cell_angle_alpha 90
_cell_angle_beta 108.9590(10)
_cell_angle_gamma 90
_cell_formula_units_Z 4
_cell_length_a 11.4858(3)
_cell_length_b 19.4001(6)
_cell_length_c 12.4864(4)
_cell_measurement_reflns_used 9950
_cell_measurement_temperature 133.0
_cell_measurement_theta_max 27.07
_cell_measurement_theta_min 2.34
_cell_volume 2631.35(14)
_computing_cell_refinement 'SAINT V8.40B (?, 2016)'
_computing_data_reduction 'SAINT V8.40B (?, 2016)'
_computing_molecular_graphics 'Olex2 1.3 (Dolomanov et al., 2009)'
_computing_publication_material 'Olex2 1.3 (Dolomanov et al., 2009)'
_computing_structure_refinement 'XL  (Sheldrick, 2008)'
_computing_structure_solution 'SHELXT 2018/2 (Sheldrick, 2018)'
_diffrn_ambient_temperature 133.0
_diffrn_measured_fraction_theta_full 1.000
_diffrn_measured_fraction_theta_max 1.000
_diffrn_measurement_device_type 'Bruker VENTURE D8'
_diffrn_measurement_method '\f and \w scans'
_diffrn_radiation_type MoK\a
_diffrn_radiation_wavelength 0.71073
_diffrn_reflns_av_R_equivalents 0.1185
_diffrn_reflns_av_unetI/netI 0.0431
_diffrn_reflns_Laue_measured_fraction_full 1.000
_diffrn_reflns_Laue_measured_fraction_max 1.000
_diffrn_reflns_limit_h_max 14
_diffrn_reflns_limit_h_min -14
_diffrn_reflns_limit_k_max 25
_diffrn_reflns_limit_k_min -25
_diffrn_reflns_limit_l_max 16
_diffrn_reflns_limit_l_min -16
_diffrn_reflns_number 92275
_diffrn_reflns_point_group_measured_fraction_full 1.000
_diffrn_reflns_point_group_measured_fraction_max 1.000
_diffrn_reflns_theta_full 25.242
_diffrn_reflns_theta_max 27.485
_diffrn_reflns_theta_min 2.019
_diffrn_source_current 1.4
_diffrn_source_power 0.07
_diffrn_source_voltage 50.0
_diffrn_standards_number 0
_exptl_absorpt_coefficient_mu 0.870
_exptl_absorpt_correction_T_max 0.7456
_exptl_absorpt_correction_T_min 0.6610
_exptl_absorpt_correction_type multi-scan
_exptl_absorpt_process_details 'SADABS-2016/2 (Bruker,2016/2)'
_exptl_crystal_colour green
_exptl_crystal_colour_primary green
_exptl_crystal_density_diffrn 1.400
_exptl_crystal_description plate
_exptl_crystal_F_000 1153
_exptl_crystal_preparation synthesized
_exptl_crystal_recrystallization_method 'vapor diffusion of pentane into THF'
_exptl_crystal_size_max 0.22
_exptl_crystal_size_mid 0.1
_exptl_crystal_size_min 0.02
_refine_diff_density_max 0.532
_refine_diff_density_min -0.407
_refine_diff_density_rms 0.068
_refine_ls_extinction_method none
_refine_ls_goodness_of_fit_ref 1.039
_refine_ls_hydrogen_treatment constr
_refine_ls_matrix_type full
_refine_ls_number_parameters 328
_refine_ls_number_reflns 6025
_refine_ls_number_restraints 0
_refine_ls_restrained_S_all 1.039
_refine_ls_R_factor_all 0.0700
_refine_ls_R_factor_gt 0.0471
_refine_ls_shift/su_max 0.001
_refine_ls_shift/su_mean 0.000
_refine_ls_structure_factor_coef Fsqd
_refine_ls_weighting_details 'w=1/[\s^2^(Fo^2^)+(0.0403P)^2^+2.8604P] where P=(Fo^2^+2Fc^2^)/3'
_refine_ls_weighting_scheme calc
_refine_ls_wR_factor_gt 0.0982
_refine_ls_wR_factor_ref 0.1069
_reflns_Friedel_coverage 0.000
_reflns_number_gt 4579
_reflns_number_total 6025
_reflns_threshold_expression 'I > 2\s(I)'
_cod_data_source_file d1sc02846d3.cif
_cod_data_source_block mo_21006_0m_a
_cod_original_formula_sum 'C22.97 H28 Cl0.03 F2.90 N3 Ni O3.90 S0.97'
_cod_database_code 1564205
_shelx_shelxl_version_number 2018/3
_shelx_space_group_comment
;
The symmetry employed for this shelxl refinement is uniquely defined
by the following loop, which should always be used as a source of
symmetry information in preference to the above space-group names.
They are only intended as comments.
;
_shelx_estimated_absorpt_t_max 0.983
_shelx_estimated_absorpt_t_min 0.832
_olex2_refinement_description
;
1. Fixed Uiso
 At 1.2 times of:
  All C(H) groups
 At 1.5 times of:
  All C(H,H,H) groups
2. Uiso/Uaniso restraints and constraints
Uanis(Cl1) = Uanis(O2)
3. Others
 Sof(Cl1)=1-FVAR(1)
 Sof(S1)=Sof(O2)=Sof(O3)=Sof(F2)=Sof(O4)=Sof(F3)=Sof(F1)=Sof(C23)=FVAR(1)
4.a Aromatic/amide H refined with riding coordinates:
 C3(H3), C17(H17), C6(H6), C20(H20)
4.b Idealised Me refined as rotating group:
 C8(H8A,H8B,H8C), C13(H13A,H13B,H13C), C11(H11A,H11B,H11C), C16(H16A,H16B,
 H16C), C5(H5A,H5B,H5C), C22(H22A,H22B,H22C), C1(H1A,H1B,H1C), C19(H19A,H19B,
 H19C)
;
_olex2_submission_special_instructions 'No special instructions were received'

loop_
_space_group_symop_operation_xyz
'x, y, z'
'-x+1/2, y+1/2, -z+1/2'
'-x, -y, -z'
'x-1/2, -y-1/2, z-1/2'

loop_
_atom_site_label
_atom_site_type_symbol
_atom_site_fract_x
_atom_site_fract_y
_atom_site_fract_z
_atom_site_U_iso_or_equiv
_atom_site_adp_type
_atom_site_occupancy
_atom_site_site_symmetry_order
_atom_site_calc_flag
_atom_site_refinement_flags_posn
_atom_site_refinement_flags_adp
_atom_site_refinement_flags_occupancy
_atom_site_disorder_assembly
_atom_site_disorder_group
Ni1 Ni 0.62785(3) 0.72007(2) 0.44236(3) 0.02274(10) Uani 1 1 d . . . . .
S1 S 0.74864(7) 0.62981(4) 0.66191(6) 0.02645(18) Uani 0.9667(15) 1 d . . P A 1
O2 O 0.65496(19) 0.63717(11) 0.55067(18) 0.0327(5) Uani 0.9667(15) 1 d . . P A 1
O3 O 0.83657(19) 0.68459(11) 0.69009(18) 0.0368(5) Uani 0.9667(15) 1 d . . P A 1
F2 F 0.9302(2) 0.54243(12) 0.73249(18) 0.0663(7) Uani 0.9667(15) 1 d . . P A 1
N3 N 0.51740(19) 0.66871(11) 0.30980(18) 0.0214(5) Uani 1 1 d . . . . .
N2 N 0.4647(2) 0.74032(11) 0.46266(18) 0.0217(5) Uani 1 1 d . . . . .
O4 O 0.7010(2) 0.60828(12) 0.7491(2) 0.0415(6) Uani 0.9667(15) 1 d . . P A 1
F3 F 0.7633(3) 0.49882(11) 0.6189(2) 0.0673(7) Uani 0.9667(15) 1 d . . P A 1
O1 O 0.8031(2) 0.81691(13) 0.4302(2) 0.0526(7) Uani 1 1 d . . . . .
F1 F 0.8754(3) 0.56335(14) 0.5558(2) 0.0733(8) Uani 0.9667(15) 1 d . . P A 1
N1 N 0.7352(2) 0.77450(13) 0.4404(2) 0.0295(5) Uani 1 1 d . . . . .
C7 C 0.4706(2) 0.84752(14) 0.5666(2) 0.0240(6) Uani 1 1 d . . . . .
C12 C 0.4018(2) 0.67398(13) 0.2962(2) 0.0222(5) Uani 1 1 d . . . . .
C10 C 0.3714(2) 0.71523(13) 0.3846(2) 0.0223(5) Uani 1 1 d . . . . .
C9 C 0.4510(2) 0.77625(14) 0.5586(2) 0.0229(5) Uani 1 1 d . . . . .
C14 C 0.5599(2) 0.62798(14) 0.2330(2) 0.0229(5) Uani 1 1 d . . . . .
C15 C 0.5892(2) 0.66137(14) 0.1460(2) 0.0257(6) Uani 1 1 d . . . . .
C21 C 0.5740(3) 0.55703(15) 0.2503(2) 0.0288(6) Uani 1 1 d . . . . .
C2 C 0.4247(3) 0.73918(14) 0.6441(2) 0.0275(6) Uani 1 1 d . . . . .
C8 C 0.4971(3) 0.88731(15) 0.4740(2) 0.0302(6) Uani 1 1 d . . . . .
H8A H 0.581803 0.878208 0.476176 0.045 Uiso 1 1 calc R U . . .
H8B H 0.487030 0.936710 0.484826 0.045 Uiso 1 1 calc R U . . .
H8C H 0.439845 0.872984 0.400451 0.045 Uiso 1 1 calc R U . . .
C13 C 0.3006(2) 0.64181(15) 0.2031(2) 0.0287(6) Uani 1 1 d . . . . .
H13A H 0.334916 0.619574 0.149475 0.043 Uiso 1 1 calc R U . . .
H13B H 0.241663 0.677388 0.163752 0.043 Uiso 1 1 calc R U . . .
H13C H 0.258706 0.607267 0.234704 0.043 Uiso 1 1 calc R U . . .
C3 C 0.4187(2) 0.77596(16) 0.7383(2) 0.0307(6) Uani 1 1 d . . . . .
H3 H 0.402312 0.751561 0.797814 0.037 Uiso 1 1 calc R U . . .
C17 C 0.6319(3) 0.62095(15) 0.0747(2) 0.0296(6) Uani 1 1 d . . . . .
H17 H 0.650803 0.642537 0.014102 0.035 Uiso 1 1 calc R U . . .
C6 C 0.4622(2) 0.88105(15) 0.6619(2) 0.0288(6) Uani 1 1 d . . . . .
H6 H 0.475077 0.929463 0.668117 0.035 Uiso 1 1 calc R U . . .
C18 C 0.6478(3) 0.55028(16) 0.0888(3) 0.0327(7) Uani 1 1 d . . . . .
C11 C 0.2400(2) 0.72336(16) 0.3778(3) 0.0325(6) Uani 1 1 d . . . . .
H11A H 0.203519 0.677812 0.378859 0.049 Uiso 1 1 calc R U . . .
H11B H 0.194751 0.747195 0.307336 0.049 Uiso 1 1 calc R U . . .
H11C H 0.235487 0.750400 0.442578 0.049 Uiso 1 1 calc R U . . .
C20 C 0.6197(3) 0.51965(16) 0.1773(3) 0.0335(7) Uani 1 1 d . . . . .
H20 H 0.631905 0.471424 0.188812 0.040 Uiso 1 1 calc R U . . .
C4 C 0.4358(2) 0.84657(16) 0.7484(2) 0.0308(6) Uani 1 1 d . . . . .
C16 C 0.5757(3) 0.73835(15) 0.1297(3) 0.0322(7) Uani 1 1 d . . . . .
H16A H 0.493581 0.752421 0.129382 0.048 Uiso 1 1 calc R U . . .
H16B H 0.586282 0.750990 0.057499 0.048 Uiso 1 1 calc R U . . .
H16C H 0.638310 0.761662 0.191803 0.048 Uiso 1 1 calc R U . . .
C5 C 0.4243(3) 0.88440(19) 0.8497(3) 0.0444(8) Uani 1 1 d . . . . .
H5A H 0.343827 0.907089 0.829322 0.067 Uiso 1 1 calc R U . . .
H5B H 0.489560 0.919136 0.874486 0.067 Uiso 1 1 calc R U . . .
H5C H 0.432104 0.851623 0.911400 0.067 Uiso 1 1 calc R U . . .
C22 C 0.5397(3) 0.52068(16) 0.3429(3) 0.0395(8) Uani 1 1 d . . . . .
H22A H 0.543192 0.553444 0.403553 0.059 Uiso 1 1 calc R U . . .
H22B H 0.597656 0.482886 0.373313 0.059 Uiso 1 1 calc R U . . .
H22C H 0.456115 0.502116 0.311739 0.059 Uiso 1 1 calc R U . . .
C1 C 0.4029(3) 0.66249(15) 0.6385(3) 0.0356(7) Uani 1 1 d . . . . .
H1A H 0.315430 0.653175 0.599609 0.053 Uiso 1 1 calc R U . . .
H1B H 0.426931 0.643619 0.715374 0.053 Uiso 1 1 calc R U . . .
H1C H 0.452125 0.640801 0.596702 0.053 Uiso 1 1 calc R U . . .
C19 C 0.6962(3) 0.50805(18) 0.0105(3) 0.0446(8) Uani 1 1 d . . . . .
H19A H 0.697446 0.536440 -0.053995 0.067 Uiso 1 1 calc R U . . .
H19B H 0.642665 0.468060 -0.016816 0.067 Uiso 1 1 calc R U . . .
H19C H 0.779872 0.492299 0.051762 0.067 Uiso 1 1 calc R U . . .
C23 C 0.8339(3) 0.55488(18) 0.6410(3) 0.0404(8) Uani 0.9667(15) 1 d . . P A 1
Cl1 Cl 0.738(2) 0.6691(11) 0.5980(19) 0.0327(5) Uani 0.0333(15) 1 d . . P A 2

loop_
_atom_site_aniso_label
_atom_site_aniso_U_11
_atom_site_aniso_U_22
_atom_site_aniso_U_33
_atom_site_aniso_U_23
_atom_site_aniso_U_13
_atom_site_aniso_U_12
Ni1 0.01799(17) 0.02771(18) 0.02220(18) -0.00451(15) 0.00608(13) -0.00216(14)
S1 0.0263(4) 0.0272(4) 0.0243(4) 0.0020(3) 0.0060(3) -0.0006(3)
O2 0.0321(11) 0.0297(11) 0.0287(11) 0.0019(9) -0.0007(9) -0.0022(9)
O3 0.0327(12) 0.0336(12) 0.0354(12) 0.0044(10) -0.0010(10) -0.0083(9)
F2 0.0783(16) 0.0698(16) 0.0401(12) 0.0093(11) 0.0042(12) 0.0450(13)
N3 0.0214(11) 0.0234(11) 0.0212(11) -0.0023(9) 0.0097(9) -0.0004(9)
N2 0.0223(11) 0.0207(11) 0.0225(11) 0.0004(9) 0.0077(9) -0.0005(8)
O4 0.0421(13) 0.0512(14) 0.0364(13) 0.0017(11) 0.0200(11) -0.0031(11)
F3 0.0996(19) 0.0311(11) 0.0712(17) -0.0043(11) 0.0277(15) 0.0021(12)
O1 0.0505(15) 0.0526(15) 0.0665(18) -0.0165(13) 0.0352(13) -0.0257(12)
F1 0.0983(19) 0.0880(18) 0.0547(14) 0.0234(13) 0.0538(14) 0.0442(15)
N1 0.0247(12) 0.0359(13) 0.0300(13) -0.0092(11) 0.0118(10) -0.0041(10)
C7 0.0185(12) 0.0288(14) 0.0235(14) -0.0023(11) 0.0050(11) -0.0005(10)
C12 0.0246(13) 0.0217(13) 0.0207(13) 0.0021(10) 0.0078(11) -0.0031(10)
C10 0.0215(13) 0.0218(13) 0.0237(13) 0.0003(11) 0.0074(10) -0.0015(10)
C9 0.0183(12) 0.0278(14) 0.0218(13) -0.0060(11) 0.0052(10) 0.0004(10)
C14 0.0165(12) 0.0277(14) 0.0235(13) -0.0052(11) 0.0052(10) 0.0005(10)
C15 0.0193(13) 0.0303(15) 0.0267(14) -0.0005(12) 0.0066(11) -0.0008(11)
C21 0.0281(14) 0.0282(15) 0.0284(15) -0.0041(12) 0.0071(12) -0.0030(11)
C2 0.0246(14) 0.0291(15) 0.0292(15) -0.0004(12) 0.0094(12) 0.0008(11)
C8 0.0325(15) 0.0278(15) 0.0286(15) -0.0017(12) 0.0077(13) -0.0026(12)
C13 0.0225(13) 0.0361(16) 0.0255(15) -0.0057(12) 0.0049(11) -0.0036(11)
C3 0.0217(13) 0.0460(18) 0.0260(14) 0.0021(13) 0.0100(11) 0.0012(12)
C17 0.0249(14) 0.0397(17) 0.0257(15) -0.0040(12) 0.0104(12) -0.0011(12)
C6 0.0205(13) 0.0338(16) 0.0292(15) -0.0087(12) 0.0040(11) 0.0002(11)
C18 0.0247(14) 0.0394(17) 0.0344(17) -0.0146(13) 0.0099(13) -0.0039(12)
C11 0.0223(14) 0.0421(17) 0.0346(16) -0.0066(14) 0.0113(12) 0.0013(13)
C20 0.0325(15) 0.0282(15) 0.0387(17) -0.0093(13) 0.0100(13) -0.0017(12)
C4 0.0193(13) 0.0444(18) 0.0274(15) -0.0102(13) 0.0057(11) 0.0025(12)
C16 0.0370(16) 0.0329(16) 0.0316(16) 0.0012(12) 0.0176(13) 0.0006(12)
C5 0.0423(19) 0.059(2) 0.0337(18) -0.0170(16) 0.0152(15) 0.0005(16)
C22 0.056(2) 0.0263(15) 0.0400(18) -0.0035(13) 0.0207(16) -0.0049(14)
C1 0.0432(18) 0.0320(16) 0.0379(17) 0.0025(13) 0.0219(15) -0.0046(13)
C19 0.0436(19) 0.048(2) 0.047(2) -0.0218(16) 0.0205(16) -0.0024(15)
C23 0.053(2) 0.044(2) 0.0256(17) 0.0119(14) 0.0143(15) 0.0143(16)
Cl1 0.0321(11) 0.0297(11) 0.0287(11) 0.0019(9) -0.0007(9) -0.0022(9)

loop_
_atom_type_symbol
_atom_type_description
_atom_type_scat_dispersion_real
_atom_type_scat_dispersion_imag
_atom_type_scat_source
C C 0.0033 0.0016 'International Tables Vol C Tables 4.2.6.8 and 6.1.1.4'
Ni Ni 0.3393 1.1124 'International Tables Vol C Tables 4.2.6.8 and 6.1.1.4'
Cl Cl 0.1484 0.1585 'International Tables Vol C Tables 4.2.6.8 and 6.1.1.4'
H H 0.0000 0.0000 'International Tables Vol C Tables 4.2.6.8 and 6.1.1.4'
S S 0.1246 0.1234 'International Tables Vol C Tables 4.2.6.8 and 6.1.1.4'
F F 0.0171 0.0103 'International Tables Vol C Tables 4.2.6.8 and 6.1.1.4'
O O 0.0106 0.0060 'International Tables Vol C Tables 4.2.6.8 and 6.1.1.4'
N N 0.0061 0.0033 'International Tables Vol C Tables 4.2.6.8 and 6.1.1.4'

loop_
_geom_angle_atom_site_label_1
_geom_angle_atom_site_label_2
_geom_angle_atom_site_label_3
_geom_angle
_geom_angle_site_symmetry_1
_geom_angle_site_symmetry_3
_geom_angle_publ_flag
N3 Ni1 O2 94.28(8) . . ?
N3 Ni1 N2 80.48(9) . . ?
N3 Ni1 Cl1 122.8(6) . . ?
N2 Ni1 O2 91.04(9) . . ?
N2 Ni1 Cl1 105.7(6) . . ?
N1 Ni1 O2 124.22(11) . . ?
N1 Ni1 N3 126.27(10) . . ?
N1 Ni1 N2 128.04(10) . . ?
N1 Ni1 Cl1 94.8(6) . . ?
O2 S1 C23 101.90(14) . . ?
O3 S1 O2 113.86(13) . . ?
O3 S1 O4 116.37(14) . . ?
O3 S1 C23 105.01(16) . . ?
O4 S1 O2 113.99(14) . . ?
O4 S1 C23 103.46(15) . . ?
S1 O2 Ni1 127.45(13) . . ?
C12 N3 Ni1 114.88(18) . . ?
C12 N3 C14 120.8(2) . . ?
C14 N3 Ni1 124.28(16) . . ?
C10 N2 Ni1 114.29(18) . . ?
C10 N2 C9 121.7(2) . . ?
C9 N2 Ni1 123.94(17) . . ?
O1 N1 Ni1 173.1(3) . . ?
C9 C7 C8 121.4(2) . . ?
C6 C7 C9 118.1(3) . . ?
C6 C7 C8 120.5(3) . . ?
N3 C12 C10 115.1(2) . . ?
N3 C12 C13 125.5(2) . . ?
C13 C12 C10 119.5(2) . . ?
N2 C10 C12 115.2(2) . . ?
N2 C10 C11 125.5(2) . . ?
C11 C10 C12 119.3(2) . . ?
C7 C9 N2 118.7(2) . . ?
C7 C9 C2 121.5(2) . . ?
C2 C9 N2 119.7(2) . . ?
C15 C14 N3 118.8(2) . . ?
C21 C14 N3 118.9(2) . . ?
C21 C14 C15 122.3(3) . . ?
C14 C15 C16 121.6(2) . . ?
C17 C15 C14 117.4(3) . . ?
C17 C15 C16 121.0(3) . . ?
C14 C21 C22 122.3(3) . . ?
C20 C21 C14 117.4(3) . . ?
C20 C21 C22 120.3(3) . . ?
C9 C2 C1 123.0(3) . . ?
C3 C2 C9 117.5(3) . . ?
C3 C2 C1 119.4(3) . . ?
C7 C8 H8A 109.5 . . ?
C7 C8 H8B 109.5 . . ?
C7 C8 H8C 109.5 . . ?
H8A C8 H8B 109.5 . . ?
H8A C8 H8C 109.5 . . ?
H8B C8 H8C 109.5 . . ?
C12 C13 H13A 109.5 . . ?
C12 C13 H13B 109.5 . . ?
C12 C13 H13C 109.5 . . ?
H13A C13 H13B 109.5 . . ?
H13A C13 H13C 109.5 . . ?
H13B C13 H13C 109.5 . . ?
C2 C3 H3 118.7 . . ?
C4 C3 C2 122.6(3) . . ?
C4 C3 H3 118.7 . . ?
C15 C17 H17 118.8 . . ?
C18 C17 C15 122.4(3) . . ?
C18 C17 H17 118.8 . . ?
C7 C6 H6 118.8 . . ?
C4 C6 C7 122.4(3) . . ?
C4 C6 H6 118.8 . . ?
C17 C18 C19 121.0(3) . . ?
C20 C18 C17 118.0(3) . . ?
C20 C18 C19 120.9(3) . . ?
C10 C11 H11A 109.5 . . ?
C10 C11 H11B 109.5 . . ?
C10 C11 H11C 109.5 . . ?
H11A C11 H11B 109.5 . . ?
H11A C11 H11C 109.5 . . ?
H11B C11 H11C 109.5 . . ?
C21 C20 H20 118.8 . . ?
C18 C20 C21 122.3(3) . . ?
C18 C20 H20 118.8 . . ?
C3 C4 C6 117.9(3) . . ?
C3 C4 C5 120.7(3) . . ?
C6 C4 C5 121.4(3) . . ?
C15 C16 H16A 109.5 . . ?
C15 C16 H16B 109.5 . . ?
C15 C16 H16C 109.5 . . ?
H16A C16 H16B 109.5 . . ?
H16A C16 H16C 109.5 . . ?
H16B C16 H16C 109.5 . . ?
C4 C5 H5A 109.5 . . ?
C4 C5 H5B 109.5 . . ?
C4 C5 H5C 109.5 . . ?
H5A C5 H5B 109.5 . . ?
H5A C5 H5C 109.5 . . ?
H5B C5 H5C 109.5 . . ?
C21 C22 H22A 109.5 . . ?
C21 C22 H22B 109.5 . . ?
C21 C22 H22C 109.5 . . ?
H22A C22 H22B 109.5 . . ?
H22A C22 H22C 109.5 . . ?
H22B C22 H22C 109.5 . . ?
C2 C1 H1A 109.5 . . ?
C2 C1 H1B 109.5 . . ?
C2 C1 H1C 109.5 . . ?
H1A C1 H1B 109.5 . . ?
H1A C1 H1C 109.5 . . ?
H1B C1 H1C 109.5 . . ?
C18 C19 H19A 109.5 . . ?
C18 C19 H19B 109.5 . . ?
C18 C19 H19C 109.5 . . ?
H19A C19 H19B 109.5 . . ?
H19A C19 H19C 109.5 . . ?
H19B C19 H19C 109.5 . . ?
F2 C23 S1 111.0(2) . . ?
F2 C23 F3 108.1(3) . . ?
F3 C23 S1 111.2(3) . . ?
F1 C23 S1 111.8(2) . . ?
F1 C23 F2 107.5(3) . . ?
F1 C23 F3 107.0(3) . . ?

loop_
_geom_bond_atom_site_label_1
_geom_bond_atom_site_label_2
_geom_bond_distance
_geom_bond_site_symmetry_2
_geom_bond_publ_flag
Ni1 O2 2.059(2) . ?
Ni1 N3 1.994(2) . ?
Ni1 N2 2.010(2) . ?
Ni1 N1 1.630(2) . ?
Ni1 Cl1 2.18(2) . ?
S1 O2 1.462(2) . ?
S1 O3 1.429(2) . ?
S1 O4 1.430(2) . ?
S1 C23 1.819(3) . ?
F2 C23 1.328(4) . ?
N3 C12 1.287(3) . ?
N3 C14 1.445(3) . ?
N2 C10 1.287(3) . ?
N2 C9 1.438(3) . ?
F3 C23 1.331(4) . ?
O1 N1 1.169(3) . ?
F1 C23 1.310(4) . ?
C7 C9 1.399(4) . ?
C7 C8 1.502(4) . ?
C7 C6 1.387(4) . ?
C12 C10 1.494(4) . ?
C12 C13 1.488(4) . ?
C10 C11 1.492(4) . ?
C9 C2 1.400(4) . ?
C14 C15 1.396(4) . ?
C14 C21 1.395(4) . ?
C15 C17 1.389(4) . ?
C15 C16 1.508(4) . ?
C21 C20 1.394(4) . ?
C21 C22 1.511(4) . ?
C2 C3 1.396(4) . ?
C2 C1 1.506(4) . ?
C8 H8A 0.9800 . ?
C8 H8B 0.9800 . ?
C8 H8C 0.9800 . ?
C13 H13A 0.9800 . ?
C13 H13B 0.9800 . ?
C13 H13C 0.9800 . ?
C3 H3 0.9500 . ?
C3 C4 1.384(4) . ?
C17 H17 0.9500 . ?
C17 C18 1.387(4) . ?
C6 H6 0.9500 . ?
C6 C4 1.385(4) . ?
C18 C20 1.383(4) . ?
C18 C19 1.512(4) . ?
C11 H11A 0.9800 . ?
C11 H11B 0.9800 . ?
C11 H11C 0.9800 . ?
C20 H20 0.9500 . ?
C4 C5 1.505(4) . ?
C16 H16A 0.9800 . ?
C16 H16B 0.9800 . ?
C16 H16C 0.9800 . ?
C5 H5A 0.9800 . ?
C5 H5B 0.9800 . ?
C5 H5C 0.9800 . ?
C22 H22A 0.9800 . ?
C22 H22B 0.9800 . ?
C22 H22C 0.9800 . ?
C1 H1A 0.9800 . ?
C1 H1B 0.9800 . ?
C1 H1C 0.9800 . ?
C19 H19A 0.9800 . ?
C19 H19B 0.9800 . ?
C19 H19C 0.9800 . ?

loop_
_geom_torsion_atom_site_label_1
_geom_torsion_atom_site_label_2
_geom_torsion_atom_site_label_3
_geom_torsion_atom_site_label_4
_geom_torsion
_geom_torsion_site_symmetry_1
_geom_torsion_site_symmetry_2
_geom_torsion_site_symmetry_3
_geom_torsion_site_symmetry_4
_geom_torsion_publ_flag
Ni1 N3 C12 C10 -2.3(3) . . . . ?
Ni1 N3 C12 C13 178.9(2) . . . . ?
Ni1 N3 C14 C15 -81.5(3) . . . . ?
Ni1 N3 C14 C21 96.5(3) . . . . ?
Ni1 N2 C10 C12 2.0(3) . . . . ?
Ni1 N2 C10 C11 -179.0(2) . . . . ?
Ni1 N2 C9 C7 74.0(3) . . . . ?
Ni1 N2 C9 C2 -102.9(3) . . . . ?
O2 S1 C23 F2 175.8(2) . . . . ?
O2 S1 C23 F3 -63.8(2) . . . . ?
O2 S1 C23 F1 55.8(3) . . . . ?
O3 S1 O2 Ni1 -6.6(2) . . . . ?
O3 S1 C23 F2 56.8(3) . . . . ?
O3 S1 C23 F3 177.2(2) . . . . ?
O3 S1 C23 F1 -63.2(3) . . . . ?
N3 C12 C10 N2 0.2(3) . . . . ?
N3 C12 C10 C11 -178.9(2) . . . . ?
N3 C14 C15 C17 178.9(2) . . . . ?
N3 C14 C15 C16 -0.9(4) . . . . ?
N3 C14 C21 C20 -177.6(2) . . . . ?
N3 C14 C21 C22 3.4(4) . . . . ?
N2 C9 C2 C3 176.7(2) . . . . ?
N2 C9 C2 C1 -3.3(4) . . . . ?
O4 S1 O2 Ni1 130.12(17) . . . . ?
O4 S1 C23 F2 -65.7(3) . . . . ?
O4 S1 C23 F3 54.7(3) . . . . ?
O4 S1 C23 F1 174.3(3) . . . . ?
C7 C9 C2 C3 -0.1(4) . . . . ?
C7 C9 C2 C1 179.9(3) . . . . ?
C7 C6 C4 C3 0.7(4) . . . . ?
C7 C6 C4 C5 -178.6(3) . . . . ?
C12 N3 C14 C15 98.6(3) . . . . ?
C12 N3 C14 C21 -83.4(3) . . . . ?
C10 N2 C9 C7 -109.6(3) . . . . ?
C10 N2 C9 C2 73.5(3) . . . . ?
C9 N2 C10 C12 -174.7(2) . . . . ?
C9 N2 C10 C11 4.3(4) . . . . ?
C9 C7 C6 C4 0.2(4) . . . . ?
C9 C2 C3 C4 1.0(4) . . . . ?
C14 N3 C12 C10 177.5(2) . . . . ?
C14 N3 C12 C13 -1.2(4) . . . . ?
C14 C15 C17 C18 -1.2(4) . . . . ?
C14 C21 C20 C18 -1.5(4) . . . . ?
C15 C14 C21 C20 0.3(4) . . . . ?
C15 C14 C21 C22 -178.7(3) . . . . ?
C15 C17 C18 C20 0.1(4) . . . . ?
C15 C17 C18 C19 -179.1(3) . . . . ?
C21 C14 C15 C17 1.0(4) . . . . ?
C21 C14 C15 C16 -178.8(3) . . . . ?
C2 C3 C4 C6 -1.3(4) . . . . ?
C2 C3 C4 C5 177.9(3) . . . . ?
C8 C7 C9 N2 4.1(4) . . . . ?
C8 C7 C9 C2 -179.1(2) . . . . ?
C8 C7 C6 C4 178.8(3) . . . . ?
C13 C12 C10 N2 179.1(2) . . . . ?
C13 C12 C10 C11 0.0(4) . . . . ?
C17 C18 C20 C21 1.4(4) . . . . ?
C6 C7 C9 N2 -177.3(2) . . . . ?
C6 C7 C9 C2 -0.5(4) . . . . ?
C16 C15 C17 C18 178.6(3) . . . . ?
C22 C21 C20 C18 177.5(3) . . . . ?
C1 C2 C3 C4 -179.0(3) . . . . ?
C19 C18 C20 C21 -179.5(3) . . . . ?
C23 S1 O2 Ni1 -119.14(18) . . . . ?
